data_4109524
loop_
_publ_author_name
'Morris Markert'
'Michael Mulzer'
'Bernd Schetter'
'Rainer Mahrwald'

_publ_section_title
;
 Amine-Catalyzed Direct Aldol Addition
;
_journal_name_full 'Journal of the American Chemical Society'
_journal_page_first 7258
_journal_page_last 7259
_journal_paper_doi 10.1021/ja071926a
_journal_volume 129
_journal_year 2007
_chemical_formula_moiety 'C12 H16 O3'
_chemical_formula_sum 'C12 H16 O3'
_chemical_formula_weight 208.25
_chemical_name_systematic
; 
 rac-(3S,4R)-3.4-Dihydroxy-6-phenylhexan-2-one
;
_space_group_IT_number 14
_symmetry_cell_setting monoclinic
_symmetry_space_group_name_Hall '-P 2yab'
_symmetry_space_group_name_H-M 'P 1 21/a 1'
_atom_sites_solution_hydrogens difmap
_atom_sites_solution_primary direct
_atom_sites_solution_secondary difmap
_audit_creation_method SHELXL-97
_cell_angle_alpha 90.00
_cell_angle_beta 94.07(2)
_cell_angle_gamma 90.00
_cell_formula_units_Z 4
_cell_length_a 6.9438(12)
_cell_length_b 7.6221(16)
_cell_length_c 21.557(4)
_cell_measurement_reflns_used 2000
_cell_measurement_temperature 180(2)
_cell_measurement_theta_max 25.0
_cell_measurement_theta_min 3.0
_cell_volume 1138.1(4)
_computing_cell_refinement 'IPDS2.87 (Stoe & Cie, 1997)'
_computing_data_collection 'IPDS2.87 (Stoe & Cie, 1997)'
_computing_data_reduction 'IPDS2.87 (Stoe & Cie, 1997)'
_computing_molecular_graphics 'DIAMOND (Brandenburg, 1999)'
_computing_publication_material 'SHELXL97 (Sheldrick, 1997)'
_computing_structure_refinement 'SHELXL97 (Sheldrick, 1997)'
_computing_structure_solution 'SHELXS97 (Sheldrick, 1990)'
_diffrn_ambient_temperature 180(2)
_diffrn_detector_area_resol_mean 6.667
_diffrn_measured_fraction_theta_full 0.996
_diffrn_measured_fraction_theta_max 0.996
_diffrn_measurement_device 'Stoe IPDS diffractometer'
_diffrn_measurement_method '\f-oscill.,\f-incr.=1.5\%,173 exposures'
_diffrn_radiation_monochromator 'planar graphite'
_diffrn_radiation_source 'fine-focus sealed X-ray tube'
_diffrn_radiation_type MoK\a
_diffrn_radiation_wavelength 0.71073
_diffrn_reflns_av_R_equivalents 0.1285
_diffrn_reflns_av_sigmaI/netI 0.0912
_diffrn_reflns_limit_h_max 8
_diffrn_reflns_limit_h_min -8
_diffrn_reflns_limit_k_max 9
_diffrn_reflns_limit_k_min -9
_diffrn_reflns_limit_l_max 25
_diffrn_reflns_limit_l_min -25
_diffrn_reflns_number 7250
_diffrn_reflns_theta_full 25.25
_diffrn_reflns_theta_max 25.25
_diffrn_reflns_theta_min 2.84
_diffrn_standards_decay_% 0
_diffrn_standards_interval_count 0
_diffrn_standards_interval_time 0
_diffrn_standards_number 0
_exptl_absorpt_coefficient_mu 0.086
_exptl_absorpt_correction_T_max 0.9931
_exptl_absorpt_correction_T_min 0.9796
_exptl_absorpt_correction_type none
_exptl_crystal_colour colorless
_exptl_crystal_density_diffrn 1.215
_exptl_crystal_density_method none
_exptl_crystal_description lath
_exptl_crystal_F_000 448
_exptl_crystal_size_max 0.24
_exptl_crystal_size_mid 0.12
_exptl_crystal_size_min 0.08
_refine_diff_density_max 0.365
_refine_diff_density_min -0.386
_refine_diff_density_rms 0.082
_refine_ls_extinction_coef 0.13(3)
_refine_ls_extinction_expression Fc^*^=kFc[1+0.001xFc^2^\l^3^/sin(2\q)]^-1/4^
_refine_ls_extinction_method SHELXL
_refine_ls_goodness_of_fit_ref 0.978
_refine_ls_hydrogen_treatment mixed
_refine_ls_matrix_type full
_refine_ls_number_parameters 162
_refine_ls_number_reflns 2052
_refine_ls_number_restraints 0
_refine_ls_restrained_S_all 0.978
_refine_ls_R_factor_all 0.0958
_refine_ls_R_factor_gt 0.0736
_refine_ls_shift/su_max 0.000
_refine_ls_shift/su_mean 0.000
_refine_ls_structure_factor_coef Fsqd
_refine_ls_weighting_details 'calc w=1/[\s^2^(Fo^2^)+(0.1411P)^2^] where P=(Fo^2^+2Fc^2^)/3'
_refine_ls_weighting_scheme calc
_refine_ls_wR_factor_gt 0.1850
_refine_ls_wR_factor_ref 0.2058
_reflns_number_gt 1433
_reflns_number_total 2052
_reflns_threshold_expression I>2sigma(I)
_cod_data_source_file ja071926asi20070329_091907.cif
_cod_data_source_block mark3
_cod_original_sg_symbol_H-M 'P 21/a'
_cod_database_code 4109524

loop_
_symmetry_equiv_pos_as_xyz
'x, y, z'
'-x+1/2, y+1/2, -z'
'-x, -y, -z'
'x-1/2, -y-1/2, z'

loop_
_atom_site_label
_atom_site_type_symbol
_atom_site_fract_x
_atom_site_fract_y
_atom_site_fract_z
_atom_site_U_iso_or_equiv
_atom_site_adp_type
_atom_site_occupancy
_atom_site_symmetry_multiplicity
_atom_site_calc_flag
_atom_site_refinement_flags
C1 C -0.2701(4) 1.1272(4) 0.46775(14) 0.0456(7) Uani 1 1 d .
H1A H -0.3441 1.0762 0.5004 0.068 Uiso 1 1 calc R
H1B H -0.3141 1.2476 0.4593 0.068 Uiso 1 1 calc R
H1C H -0.1326 1.1282 0.4816 0.068 Uiso 1 1 calc R
C2 C -0.2999(4) 1.0203(3) 0.40996(13) 0.0368(7) Uani 1 1 d .
C3 C -0.2275(4) 1.0882(3) 0.34947(12) 0.0355(6) Uani 1 1 d .
H3 H -0.343(5) 1.081(4) 0.3195(15) 0.043 Uiso 1 1 d .
C4 C -0.0729(3) 0.9652(3) 0.32744(12) 0.0339(6) Uani 1 1 d .
H4 H -0.117(4) 0.843(4) 0.3272(14) 0.041 Uiso 1 1 d .
C5 C -0.0154(4) 1.0126(3) 0.26296(13) 0.0393(7) Uani 1 1 d .
H5A H 0.034(5) 1.136(4) 0.2634(15) 0.047 Uiso 1 1 d .
H5B H -0.139(5) 1.006(4) 0.2359(15) 0.047 Uiso 1 1 d .
C6 C 0.1391(5) 0.8900(4) 0.23957(15) 0.0482(8) Uani 1 1 d .
H6A H 0.096(5) 0.768(5) 0.2407(17) 0.058 Uiso 1 1 d .
H6B H 0.245(5) 0.889(5) 0.2728(17) 0.058 Uiso 1 1 d .
C7 C 0.1984(4) 0.9415(3) 0.17640(13) 0.0382(6) Uani 1 1 d .
C8 C 0.1080(5) 0.8720(4) 0.12251(15) 0.0502(8) Uani 1 1 d .
H8 H 0.0074 0.7886 0.1255 0.060 Uiso 1 1 calc R
C9 C 0.1608(6) 0.9212(4) 0.06498(17) 0.0624(9) Uani 1 1 d .
H9 H 0.0967 0.8724 0.0286 0.075 Uiso 1 1 calc R
C10 C 0.3064(7) 1.0411(5) 0.05986(19) 0.0720(11) Uani 1 1 d .
H10 H 0.3425 1.0754 0.0199 0.086 Uiso 1 1 calc R
C11 C 0.4006(6) 1.1121(4) 0.1127(2) 0.0718(11) Uani 1 1 d .
H11 H 0.5016 1.1948 0.1091 0.086 Uiso 1 1 calc R
C12 C 0.3467(5) 1.0618(4) 0.17114(17) 0.0533(8) Uani 1 1 d .
H12 H 0.4115 1.1100 0.2075 0.064 Uiso 1 1 calc R
O1 O -0.3805(3) 0.8772(2) 0.40991(10) 0.0494(6) Uani 1 1 d .
O2 O -0.1466(3) 1.2591(2) 0.35425(9) 0.0405(6) Uani 1 1 d .
H2O H -0.239(5) 1.334(5) 0.3638(16) 0.049 Uiso 1 1 d .
O3 O 0.0919(2) 0.9733(2) 0.37239(9) 0.0377(5) Uani 1 1 d .
H3O H 0.124(4) 0.859(4) 0.3873(15) 0.045 Uiso 1 1 d .

loop_
_atom_site_aniso_label
_atom_site_aniso_U_11
_atom_site_aniso_U_22
_atom_site_aniso_U_33
_atom_site_aniso_U_23
_atom_site_aniso_U_13
_atom_site_aniso_U_12
C1 0.0535(15) 0.0339(13) 0.0496(16) -0.0050(11) 0.0046(13) -0.0052(11)
C2 0.0368(12) 0.0223(11) 0.0516(16) -0.0014(10) 0.0049(11) 0.0002(9)
C3 0.0375(13) 0.0208(11) 0.0481(15) -0.0011(9) 0.0027(11) -0.0001(9)
C4 0.0375(12) 0.0221(11) 0.0418(14) -0.0015(9) -0.0009(10) 0.0012(9)
C5 0.0439(14) 0.0283(12) 0.0458(16) 0.0003(10) 0.0044(12) 0.0057(10)
C6 0.0575(17) 0.0322(13) 0.0563(18) 0.0036(12) 0.0135(14) 0.0123(11)
C7 0.0437(13) 0.0242(11) 0.0476(15) -0.0028(10) 0.0091(11) 0.0050(10)
C8 0.0536(16) 0.0358(13) 0.060(2) -0.0045(12) -0.0012(14) -0.0005(12)
C9 0.087(2) 0.0481(16) 0.0522(19) -0.0064(15) 0.0036(16) 0.0170(17)
C10 0.097(3) 0.056(2) 0.067(2) 0.0150(17) 0.035(2) 0.028(2)
C11 0.066(2) 0.0435(17) 0.110(3) 0.0163(19) 0.032(2) -0.0061(14)
C12 0.0539(16) 0.0354(13) 0.070(2) -0.0039(13) 0.0029(15) -0.0045(12)
O1 0.0615(13) 0.0252(9) 0.0632(14) -0.0028(8) 0.0154(10) -0.0087(8)
O2 0.0423(10) 0.0184(8) 0.0618(13) -0.0008(7) 0.0100(9) 0.0001(7)
O3 0.0381(9) 0.0233(8) 0.0505(11) 0.0043(7) -0.0048(8) 0.0010(6)

loop_
_atom_type_symbol
_atom_type_description
_atom_type_scat_dispersion_real
_atom_type_scat_dispersion_imag
_atom_type_scat_source
C C 0.0033 0.0016 'International Tables Vol C Tables 4.2.6.8 and 6.1.1.4'
H H 0.0000 0.0000 'International Tables Vol C Tables 4.2.6.8 and 6.1.1.4'
O O 0.0106 0.0060 'International Tables Vol C Tables 4.2.6.8 and 6.1.1.4'

loop_
_geom_angle_atom_site_label_1
_geom_angle_atom_site_label_2
_geom_angle_atom_site_label_3
_geom_angle
C2 C1 H1A 109.5
C2 C1 H1B 109.5
H1A C1 H1B 109.5
C2 C1 H1C 109.5
H1A C1 H1C 109.5
H1B C1 H1C 109.5
O1 C2 C1 121.6(3)
O1 C2 C3 118.7(2)
C1 C2 C3 119.7(2)
O2 C3 C2 113.8(2)
O2 C3 C4 107.6(2)
C2 C3 C4 109.89(19)
O2 C3 H3 113.4(18)
C2 C3 H3 103.6(19)
C4 C3 H3 108.4(18)
O3 C4 C5 110.8(2)
O3 C4 C3 107.8(2)
C5 C4 C3 112.07(19)
O3 C4 H4 106.0(17)
C5 C4 H4 108.8(18)
C3 C4 H4 111.1(18)
C4 C5 C6 113.1(2)
C4 C5 H5A 109.1(19)
C6 C5 H5A 109.1(19)
C4 C5 H5B 104.6(19)
C6 C5 H5B 111.6(19)
H5A C5 H5B 109(3)
C7 C6 C5 112.5(2)
C7 C6 H6A 112(2)
C5 C6 H6A 110(2)
C7 C6 H6B 115(2)
C5 C6 H6B 106(2)
H6A C6 H6B 101(3)
C8 C7 C12 118.6(3)
C8 C7 C6 121.5(3)
C12 C7 C6 119.9(3)
C9 C8 C7 121.3(3)
C9 C8 H8 119.4
C7 C8 H8 119.4
C8 C9 C10 120.1(3)
C8 C9 H9 120.0
C10 C9 H9 120.0
C9 C10 C11 120.2(3)
C9 C10 H10 119.9
C11 C10 H10 119.9
C10 C11 C12 119.7(3)
C10 C11 H11 120.2
C12 C11 H11 120.2
C7 C12 C11 120.2(3)
C7 C12 H12 119.9
C11 C12 H12 119.9
C3 O2 H2O 109(2)
C4 O3 H3O 110.1(19)

loop_
_geom_bond_atom_site_label_1
_geom_bond_atom_site_label_2
_geom_bond_distance
C1 C2 1.491(4)
C1 H1A 0.9800
C1 H1B 0.9800
C1 H1C 0.9800
C2 O1 1.225(3)
C2 C3 1.522(4)
C3 O2 1.419(3)
C3 C4 1.526(3)
C3 H3 1.00(3)
C4 O3 1.448(3)
C4 C5 1.517(4)
C4 H4 0.98(3)
C5 C6 1.534(4)
C5 H5A 1.00(3)
C5 H5B 1.00(3)
C6 C7 1.502(4)
C6 H6A 0.98(4)
C6 H6B 0.99(4)
C7 C8 1.386(4)
C7 C12 1.389(4)
C8 C9 1.370(5)
C8 H8 0.9500
C9 C10 1.373(6)
C9 H9 0.9500
C10 C11 1.383(6)
C10 H10 0.9500
C11 C12 1.394(6)
C11 H11 0.9500
C12 H12 0.9500
O2 H2O 0.89(4)
O3 H3O 0.95(3)

loop_
_geom_torsion_atom_site_label_1
_geom_torsion_atom_site_label_2
_geom_torsion_atom_site_label_3
_geom_torsion_atom_site_label_4
_geom_torsion
O1 C2 C3 O2 176.7(2)
C1 C2 C3 O2 -4.0(3)
O1 C2 C3 C4 -62.6(3)
C1 C2 C3 C4 116.8(2)
O2 C3 C4 O3 58.8(3)
C2 C3 C4 O3 -65.6(2)
O2 C3 C4 C5 -63.5(3)
C2 C3 C4 C5 172.1(2)
O3 C4 C5 C6 59.8(3)
C3 C4 C5 C6 -179.7(2)
C4 C5 C6 C7 -178.5(2)
C5 C6 C7 C8 -91.7(3)
C5 C6 C7 C12 88.1(3)
C12 C7 C8 C9 -0.7(4)
C6 C7 C8 C9 179.1(3)
C7 C8 C9 C10 0.2(5)
C8 C9 C10 C11 0.2(5)
C9 C10 C11 C12 -0.2(5)
C8 C7 C12 C11 0.7(4)
C6 C7 C12 C11 -179.1(3)
C10 C11 C12 C7 -0.3(5)
